data_4064945
loop_
_publ_author_name
'Gwynne, Erin A.'
'Stephan, Douglas W.'

_publ_section_title
;
 Nickel(II) and Palladium(II) Bis-Aminophosphine Pincer Complexes
;
_journal_issue 15
_journal_name_full Organometallics
_journal_page_first 4128
_journal_paper_doi 10.1021/om200439q
_journal_volume 30
_journal_year 2011
_chemical_formula_sum 'C20 H45 I N2 P2 Pd'
_chemical_formula_weight 608.82
_chemical_name_systematic
; 
 ? 
;
_space_group_IT_number 113
_symmetry_cell_setting orthorhombic
_symmetry_space_group_name_Hall 'P -4 2ab'
_symmetry_space_group_name_H-M 'P -4 21 m'
_atom_sites_solution_hydrogens geom
_atom_sites_solution_primary direct
_atom_sites_solution_secondary difmap
_audit_creation_method SHELXL-97
_cell_angle_alpha 90.00
_cell_angle_beta 90.00
_cell_angle_gamma 90.00
_cell_formula_units_Z 2
_cell_length_a 11.7918(3)
_cell_length_b 11.7918(3)
_cell_length_c 9.4299(3)
_cell_measurement_temperature 150(2)
_cell_volume 1311.20(6)
_computing_structure_refinement 'SHELXL-97 (Sheldrick, 1997)'
_computing_structure_solution 'SHELXS-97 (Sheldrick, 1990)'
_diffrn_ambient_temperature 150(2)
_diffrn_measured_fraction_theta_full 0.998
_diffrn_measured_fraction_theta_max 0.998
_diffrn_radiation_monochromator graphite
_diffrn_radiation_source 'fine-focus sealed tube'
_diffrn_radiation_type MoK\a
_diffrn_radiation_wavelength 0.71073
_diffrn_reflns_av_R_equivalents 0.0612
_diffrn_reflns_av_sigmaI/netI 0.0237
_diffrn_reflns_limit_h_max 19
_diffrn_reflns_limit_h_min -19
_diffrn_reflns_limit_k_max 19
_diffrn_reflns_limit_k_min -19
_diffrn_reflns_limit_l_max 14
_diffrn_reflns_limit_l_min -15
_diffrn_reflns_number 47434
_diffrn_reflns_theta_full 35.68
_diffrn_reflns_theta_max 35.68
_diffrn_reflns_theta_min 2.44
_exptl_absorpt_coefficient_mu 2.015
_exptl_crystal_density_diffrn 1.542
_exptl_crystal_density_method 'not measured'
_exptl_crystal_F_000 616
_exptl_crystal_size_max 0.22
_exptl_crystal_size_mid 0.21
_exptl_crystal_size_min 0.17
_refine_diff_density_max 0.829
_refine_diff_density_min -1.142
_refine_diff_density_rms 0.101
_refine_ls_abs_structure_details 'Flack H D (1983), Acta Cryst. A39, 876-881'
_refine_ls_abs_structure_Flack 0.19(5)
_refine_ls_extinction_method none
_refine_ls_goodness_of_fit_ref 1.117
_refine_ls_hydrogen_treatment mixed
_refine_ls_matrix_type full
_refine_ls_number_parameters 76
_refine_ls_number_reflns 3212
_refine_ls_number_restraints 0
_refine_ls_restrained_S_all 1.117
_refine_ls_R_factor_all 0.0497
_refine_ls_R_factor_gt 0.0413
_refine_ls_shift/su_max 0.008
_refine_ls_shift/su_mean 0.001
_refine_ls_structure_factor_coef Fsqd
_refine_ls_weighting_details 'calc w=1/[\s^2^(Fo^2^)+(0.0296P)^2^+1.8487P] where P=(Fo^2^+2Fc^2^)/3'
_refine_ls_weighting_scheme calc
_refine_ls_wR_factor_gt 0.0936
_refine_ls_wR_factor_ref 0.0977
_reflns_number_gt 2848
_reflns_number_total 3212
_reflns_threshold_expression >2sigma(I)
_cod_data_source_file om200439q_si_007.cif
_cod_data_source_block t1
_cod_original_sg_symbol_H-M P-42(1)m
_cod_database_code 4064945

loop_
_symmetry_equiv_pos_as_xyz
'x, y, z'
'-x, -y, z'
'y, -x, -z'
'-y, x, -z'
'-x+1/2, y+1/2, -z'
'x+1/2, -y+1/2, -z'
'-y+1/2, -x+1/2, z'
'y+1/2, x+1/2, z'

loop_
_atom_site_label
_atom_site_type_symbol
_atom_site_fract_x
_atom_site_fract_y
_atom_site_fract_z
_atom_site_U_iso_or_equiv
_atom_site_adp_type
_atom_site_occupancy
_atom_site_symmetry_multiplicity
_atom_site_calc_flag
_atom_site_refinement_flags
I1 I 0.5000 0.0000 0.42576(4) 0.0665(2) Uani 0.96 4 d SP
I1A I 0.5000 0.0000 1.0755(16) 0.061(3) Uiso 0.04 4 d SP
Pd1 Pd 0.5000 0.0000 0.70996(4) 0.02447(9) Uani 0.96 4 d SP
Pd1A Pd 0.5000 0.0000 0.7877(16) 0.041(2) Uiso 0.04 4 d SP
P1 P 0.63297(6) 0.13297(6) 0.77379(12) 0.02608(19) Uani 1 2 d S
N1 N 0.6120(3) 0.1120(3) 0.9478(5) 0.0431(10) Uani 1 2 d S
C1 C 0.7840(3) 0.0970(4) 0.7358(5) 0.0504(10) Uani 1 1 d .
C2 C 0.7935(5) -0.0295(6) 0.7682(10) 0.137(4) Uani 1 1 d .
H2A H 0.8714 -0.0549 0.7506 0.205 Uiso 1 1 calc R
H2B H 0.7413 -0.0718 0.7071 0.205 Uiso 1 1 calc R
H2C H 0.7740 -0.0430 0.8678 0.205 Uiso 1 1 calc R
C3 C 0.8085(6) 0.1113(6) 0.5780(7) 0.093(2) Uani 1 1 d .
H3A H 0.8880 0.0923 0.5590 0.139 Uiso 1 1 calc R
H3B H 0.7941 0.1901 0.5502 0.139 Uiso 1 1 calc R
H3C H 0.7591 0.0607 0.5233 0.139 Uiso 1 1 calc R
C4 C 0.8696(5) 0.1702(11) 0.8096(12) 0.191(7) Uani 1 1 d .
H4A H 0.9462 0.1455 0.7837 0.286 Uiso 1 1 calc R
H4B H 0.8597 0.1636 0.9125 0.286 Uiso 1 1 calc R
H4C H 0.8589 0.2493 0.7809 0.286 Uiso 1 1 calc R
C5 C 0.6671(7) 0.1671(7) 1.0703(8) 0.109(4) Uani 1 2 d S
H5A H 0.7228 0.2225 1.0364 0.164 Uiso 1 2 calc SR
H5B H 0.7055 0.1097 1.1281 0.164 Uiso 0.50 1 calc PR
H5C H 0.6097 0.2058 1.1278 0.164 Uiso 0.50 1 calc PR
C6 C 0.5604(8) 0.0172(8) 1.0114(12) 0.027(2) Uiso 0.25 1 d P
C7 C 0.5444(7) -0.0028(10) 0.9214(9) 0.0259(16) Uiso 0.25 1 d P

loop_
_atom_site_aniso_label
_atom_site_aniso_U_11
_atom_site_aniso_U_22
_atom_site_aniso_U_33
_atom_site_aniso_U_23
_atom_site_aniso_U_13
_atom_site_aniso_U_12
I1 0.0922(3) 0.0922(3) 0.01522(16) 0.000 0.000 -0.0388(5)
Pd1 0.02913(11) 0.02913(11) 0.01514(15) 0.000 0.000 -0.00775(18)
P1 0.0221(2) 0.0221(2) 0.0340(5) 0.0007(3) 0.0007(3) -0.0019(3)
N1 0.0433(13) 0.0433(13) 0.043(2) 0.0100(12) 0.0100(12) -0.0067(17)
C1 0.0230(13) 0.070(3) 0.058(2) -0.014(2) 0.0078(14) -0.0018(14)
C2 0.082(4) 0.117(6) 0.210(9) 0.079(6) 0.072(5) 0.078(4)
C3 0.087(4) 0.099(5) 0.093(5) -0.004(4) 0.058(4) 0.014(3)
C4 0.026(2) 0.304(14) 0.242(11) -0.199(11) -0.001(4) -0.017(5)
C5 0.151(6) 0.151(6) 0.027(3) -0.010(3) -0.010(3) -0.014(8)

loop_
_atom_type_symbol
_atom_type_description
_atom_type_scat_dispersion_real
_atom_type_scat_dispersion_imag
_atom_type_scat_source
C C 0.0033 0.0016 'International Tables Vol C Tables 4.2.6.8 and 6.1.1.4'
H H 0.0000 0.0000 'International Tables Vol C Tables 4.2.6.8 and 6.1.1.4'
N N 0.0061 0.0033 'International Tables Vol C Tables 4.2.6.8 and 6.1.1.4'
P P 0.1023 0.0942 'International Tables Vol C Tables 4.2.6.8 and 6.1.1.4'
Pd Pd -0.9988 1.0072 'International Tables Vol C Tables 4.2.6.8 and 6.1.1.4'
I I -0.4742 1.8119 'International Tables Vol C Tables 4.2.6.8 and 6.1.1.4'

loop_
_geom_angle_atom_site_label_1
_geom_angle_atom_site_label_2
_geom_angle_atom_site_label_3
_geom_angle
_geom_angle_site_symmetry_1
_geom_angle_site_symmetry_3
C6 I1A C6 44.2(12) 8_545 .
C6 I1A C6 85.2(16) 8_545 2_655
C6 I1A C6 101.5(19) . 2_655
C6 I1A C6 101.5(19) 8_545 7
C6 I1A C6 85.2(16) . 7
C6 I1A C6 44.2(12) 2_655 7
C6 I1A C7 57.4(11) 8_545 2_655
C6 I1A C7 69.7(11) . 2_655
C6 I1A C7 32.6(9) 2_655 2_655
C6 I1A C7 49.4(10) 7 2_655
C6 I1A C7 69.7(11) 8_545 7
C6 I1A C7 57.4(11) . 7
C6 I1A C7 49.4(10) 2_655 7
C6 I1A C7 32.6(9) 7 7
C7 I1A C7 29.5(8) 2_655 7
C6 I1A C7 49.4(10) 8_545 .
C6 I1A C7 32.6(9) . .
C6 I1A C7 69.7(11) 2_655 .
C6 I1A C7 57.4(11) 7 .
C7 I1A C7 39.7(7) 2_655 .
C7 I1A C7 25.9(8) 7 .
C6 I1A C7 32.6(9) 8_545 8_545
C6 I1A C7 49.4(10) . 8_545
C6 I1A C7 57.4(11) 2_655 8_545
C6 I1A C7 69.7(11) 7 8_545
C7 I1A C7 25.9(8) 2_655 8_545
C7 I1A C7 39.7(7) 7 8_545
C7 I1A C7 29.5(8) . 8_545
C6 I1A N1 24.2(6) 8_545 .
C6 I1A N1 24.2(6) . .
C6 I1A N1 103.1(11) 2_655 .
C6 I1A N1 103.1(11) 7 .
C7 I1A N1 71.3(6) 2_655 .
C7 I1A N1 71.3(6) 7 .
C7 I1A N1 45.7(5) . .
C7 I1A N1 45.7(5) 8_545 .
C6 I1A N1 103.1(11) 8_545 2_655
C6 I1A N1 103.1(11) . 2_655
C6 I1A N1 24.2(6) 2_655 2_655
C6 I1A N1 24.2(6) 7 2_655
C7 I1A N1 45.7(5) 2_655 2_655
C7 I1A N1 45.7(5) 7 2_655
C7 I1A N1 71.3(6) . 2_655
C7 I1A N1 71.3(6) 8_545 2_655
N1 I1A N1 114.4(7) . 2_655
C6 I1A Pd1A 50.8(9) 8_545 .
C6 I1A Pd1A 50.8(9) . .
C6 I1A Pd1A 50.8(9) 2_655 .
C6 I1A Pd1A 50.8(9) 7 .
C7 I1A Pd1A 19.8(4) 2_655 .
C7 I1A Pd1A 19.8(4) 7 .
C7 I1A Pd1A 19.8(4) . .
C7 I1A Pd1A 19.8(4) 8_545 .
N1 I1A Pd1A 57.2(3) . .
N1 I1A Pd1A 57.2(3) 2_655 .
Pd1A Pd1 C7 14.7(2) . .
Pd1A Pd1 C7 14.7(2) . 2_655
C7 Pd1 C7 29.5(5) . 2_655
Pd1A Pd1 C7 14.7(2) . 7
C7 Pd1 C7 19.3(6) . 7
C7 Pd1 C7 22.0(6) 2_655 7
Pd1A Pd1 C7 14.7(2) . 8_545
C7 Pd1 C7 22.0(6) . 8_545
C7 Pd1 C7 19.3(6) 2_655 8_545
C7 Pd1 C7 29.5(5) 7 8_545
Pd1A Pd1 P1 74.81(3) . .
C7 Pd1 P1 65.5(3) . .
C7 Pd1 P1 84.8(3) 2_655 .
C7 Pd1 P1 84.8(3) 7 .
C7 Pd1 P1 65.5(3) 8_545 .
Pd1A Pd1 P1 74.81(3) . 2_655
C7 Pd1 P1 84.8(3) . 2_655
C7 Pd1 P1 65.5(3) 2_655 2_655
C7 Pd1 P1 65.5(3) 7 2_655
C7 Pd1 P1 84.8(3) 8_545 2_655
P1 Pd1 P1 149.63(6) . 2_655
Pd1A Pd1 I1 180.000(4) . .
C7 Pd1 I1 165.3(2) . .
C7 Pd1 I1 165.3(2) 2_655 .
C7 Pd1 I1 165.3(2) 7 .
C7 Pd1 I1 165.3(2) 8_545 .
P1 Pd1 I1 105.19(3) . .
P1 Pd1 I1 105.19(3) 2_655 .
Pd1 Pd1A C7 157.4(4) . .
Pd1 Pd1A C7 157.4(4) . 2_655
C7 Pd1A C7 45.2(8) . 2_655
Pd1 Pd1A C7 157.4(4) . 7
C7 Pd1A C7 29.4(9) . 7
C7 Pd1A C7 33.5(9) 2_655 7
Pd1 Pd1A C7 157.4(4) . 8_545
C7 Pd1A C7 33.5(9) . 8_545
C7 Pd1A C7 29.4(9) 2_655 8_545
C7 Pd1A C7 45.2(8) 7 8_545
Pd1 Pd1A P1 86.6(4) . .
C7 Pd1A P1 78.5(5) . .
C7 Pd1A P1 107.9(7) 2_655 .
C7 Pd1A P1 107.9(7) 7 .
C7 Pd1A P1 78.5(5) 8_545 .
Pd1 Pd1A P1 86.6(4) . 2_655
C7 Pd1A P1 107.9(7) . 2_655
C7 Pd1A P1 78.5(5) 2_655 2_655
C7 Pd1A P1 78.5(5) 7 2_655
C7 Pd1A P1 107.9(7) 8_545 2_655
P1 Pd1A P1 173.2(8) . 2_655
Pd1 Pd1A C6 160.7(3) . 8_545
C7 Pd1A C6 26.1(5) . 8_545
C7 Pd1A C6 32.4(5) 2_655 8_545
C7 Pd1A C6 41.3(6) 7 8_545
C7 Pd1A C6 7.7(6) 8_545 8_545
P1 Pd1A C6 76.5(4) . 8_545
P1 Pd1A C6 110.2(5) 2_655 8_545
Pd1 Pd1A C6 160.7(3) . 2_655
C7 Pd1A C6 41.3(6) . 2_655
C7 Pd1A C6 7.7(6) 2_655 2_655
C7 Pd1A C6 26.1(5) 7 2_655
C7 Pd1A C6 32.4(5) 8_545 2_655
P1 Pd1A C6 110.2(5) . 2_655
P1 Pd1A C6 76.5(4) 2_655 2_655
C6 Pd1A C6 33.7(6) 8_545 2_655
Pd1 Pd1A C6 160.7(3) . 7
C7 Pd1A C6 32.4(5) . 7
C7 Pd1A C6 26.1(5) 2_655 7
C7 Pd1A C6 7.7(6) 7 7
C7 Pd1A C6 41.3(6) 8_545 7
P1 Pd1A C6 110.2(5) . 7
P1 Pd1A C6 76.5(4) 2_655 7
C6 Pd1A C6 38.7(6) 8_545 7
C6 Pd1A C6 18.5(5) 2_655 7
Pd1 Pd1A C6 160.7(3) . .
C7 Pd1A C6 7.7(6) . .
C7 Pd1A C6 41.3(6) 2_655 .
C7 Pd1A C6 32.4(5) 7 .
C7 Pd1A C6 26.1(5) 8_545 .
P1 Pd1A C6 76.5(4) . .
P1 Pd1A C6 110.2(5) 2_655 .
C6 Pd1A C6 18.5(5) 8_545 .
C6 Pd1A C6 38.7(6) 2_655 .
C6 Pd1A C6 33.7(6) 7 .
Pd1 Pd1A N1 129.0(3) . 2_655
C7 Pd1A N1 67.5(6) . 2_655
C7 Pd1A N1 38.9(5) 2_655 2_655
C7 Pd1A N1 38.9(5) 7 2_655
C7 Pd1A N1 67.5(6) 8_545 2_655
P1 Pd1A N1 144.4(7) . 2_655
P1 Pd1A N1 42.35(15) 2_655 2_655
C6 Pd1A N1 68.4(5) 8_545 2_655
C6 Pd1A N1 35.1(3) 2_655 2_655
C6 Pd1A N1 35.1(3) 7 2_655
C6 Pd1A N1 68.4(5) . 2_655
N1 P1 C1 107.16(17) . 8_545
N1 P1 C1 107.16(17) . .
C1 P1 C1 113.4(3) 8_545 .
N1 P1 Pd1A 74.6(4) . .
C1 P1 Pd1A 121.65(16) 8_545 .
C1 P1 Pd1A 121.65(16) . .
N1 P1 Pd1 93.13(17) . .
C1 P1 Pd1 116.49(14) 8_545 .
C1 P1 Pd1 116.49(14) . .
Pd1A P1 Pd1 18.6(4) . .
N1 P1 C7 42.2(3) . .
C1 P1 C7 131.2(3) 8_545 .
C1 P1 C7 112.4(3) . .
Pd1A P1 C7 34.5(4) . .
Pd1 P1 C7 52.5(2) . .
N1 P1 C7 42.2(3) . 8_545
C1 P1 C7 112.4(3) 8_545 8_545
C1 P1 C7 131.2(3) . 8_545
Pd1A P1 C7 34.5(4) . 8_545
Pd1 P1 C7 52.5(2) . 8_545
C7 P1 C7 19.2(5) . 8_545
C6 N1 C6 29.6(8) . 8_545
C6 N1 C5 102.0(6) . .
C6 N1 C5 102.0(6) 8_545 .
C6 N1 C7 34.3(5) . .
C6 N1 C7 45.6(5) 8_545 .
C5 N1 C7 135.9(6) . .
C6 N1 C7 45.6(5) . 8_545
C6 N1 C7 34.3(5) 8_545 8_545
C5 N1 C7 135.9(6) . 8_545
C7 N1 C7 28.7(7) . 8_545
C6 N1 P1 126.7(5) . .
C6 N1 P1 126.7(5) 8_545 .
C5 N1 P1 129.4(5) . .
C7 N1 P1 92.7(4) . .
C7 N1 P1 92.7(4) 8_545 .
C6 N1 I1A 16.2(4) . .
C6 N1 I1A 16.2(4) 8_545 .
C5 N1 I1A 95.7(6) . .
C7 N1 I1A 44.1(4) . .
C7 N1 I1A 44.1(4) 8_545 .
P1 N1 I1A 134.9(4) . .
C6 N1 Pd1A 66.0(5) . .
C6 N1 Pd1A 66.0(5) 8_545 .
C5 N1 Pd1A 167.5(6) . .
C7 N1 Pd1A 32.7(4) . .
C7 N1 Pd1A 32.7(4) 8_545 .
P1 N1 Pd1A 63.1(3) . .
I1A N1 Pd1A 71.8(5) . .
C4 C1 C3 105.2(6) . .
C4 C1 C2 114.8(7) . .
C3 C1 C2 106.8(5) . .
C4 C1 P1 115.0(4) . .
C3 C1 P1 110.0(4) . .
C2 C1 P1 104.7(3) . .
C6 C6 C7 92.2(9) 8_545 .
C6 C6 I1A 67.9(6) 8_545 .
C7 C6 I1A 112.6(15) . .
C6 C6 C7 50.1(6) 8_545 8_545
C7 C6 C7 42.1(11) . 8_545
I1A C6 C7 92.4(12) . 8_545
C6 C6 C6 89.999(8) 8_545 7
C7 C6 C6 70.5(10) . 7
I1A C6 C6 47.4(8) . 7
C7 C6 C6 75.2(7) 8_545 7
C6 C6 C7 91.5(6) 8_545 7
C7 C6 C7 30.0(10) . 7
I1A C6 C7 84.6(11) . 7
C7 C6 C7 49.7(8) 8_545 7
C6 C6 C7 40.5(6) 7 7
C6 C6 N1 75.2(4) 8_545 .
C7 C6 N1 84.1(11) . .
I1A C6 N1 139.5(9) . .
C7 C6 N1 75.5(8) 8_545 .
C6 C6 N1 150.2(4) 7 .
C7 C6 N1 112.9(8) 7 .
C6 C6 C6 60.9(7) 8_545 2_655
C7 C6 C6 74.1(9) . 2_655
I1A C6 C6 39.2(10) . 2_655
C7 C6 C6 57.6(7) 8_545 2_655
C6 C6 C6 29.1(7) 7 2_655
C7 C6 C6 49.3(7) 7 2_655
N1 C6 C6 129.4(9) . 2_655
C6 C6 C7 60.0(5) 8_545 2_655
C7 C6 C7 43.0(9) . 2_655
I1A C6 C7 73.9(11) . 2_655
C7 C6 C7 26.4(9) 8_545 2_655
C6 C6 C7 48.8(6) 7 2_655
C7 C6 C7 31.5(9) 7 2_655
N1 C6 C7 101.8(7) . 2_655
C6 C6 C7 35.1(5) 2_655 2_655
C6 C6 Pd1A 80.7(2) 8_545 .
C7 C6 Pd1A 11.7(8) . .
I1A C6 Pd1A 109.9(11) . .
C7 C6 Pd1A 30.7(5) 8_545 .
C6 C6 Pd1A 73.2(3) 7 .
C7 C6 Pd1A 34.1(5) 7 .
N1 C6 Pd1A 78.9(5) . .
C6 C6 Pd1A 70.7(3) 2_655 .
C7 C6 Pd1A 36.7(4) 2_655 .
C7 C7 C7 90.003(6) 7 8_545
C7 C7 C6 109.5(10) 7 .
C7 C7 C6 87.8(9) 8_545 .
C7 C7 C7 48.7(13) 7 2_655
C7 C7 C7 41.3(13) 8_545 2_655
C6 C7 C7 101.1(9) . 2_655
C7 C7 C6 104.8(7) 7 8_545
C7 C7 C6 50.1(6) 8_545 8_545
C6 C7 C6 37.7(11) . 8_545
C7 C7 C6 71.8(9) 2_655 8_545
C7 C7 C6 40.5(6) 7 7
C7 C7 C6 88.5(6) 8_545 7
C6 C7 C6 69.0(12) . 7
C7 C7 C6 58.6(8) 2_655 7
C6 C7 C6 73.1(10) 8_545 7
C7 C7 Pd1A 75.3(5) 7 .
C7 C7 Pd1A 73.2(5) 8_545 .
C6 C7 Pd1A 160.6(14) . .
C7 C7 Pd1A 67.4(4) 2_655 .
C6 C7 Pd1A 123.2(9) 8_545 .
C6 C7 Pd1A 113.5(8) 7 .
C7 C7 C6 48.8(6) 7 2_655
C7 C7 C6 60.0(5) 8_545 2_655
C6 C7 C6 70.8(11) . 2_655
C7 C7 C6 35.9(6) 2_655 2_655
C6 C7 C6 56.1(9) 8_545 2_655
C6 C7 C6 28.5(8) 7 2_655
Pd1A C7 C6 102.0(7) . 2_655
C7 C7 I1A 77.0(4) 7 .
C7 C7 I1A 75.2(4) 8_545 .
C6 C7 I1A 34.8(8) . .
C7 C7 I1A 70.2(4) 2_655 .
C6 C7 I1A 38.2(6) 8_545 .
C6 C7 I1A 38.0(5) 7 .
Pd1A C7 I1A 137.6(7) . .
C6 C7 I1A 36.5(4) 2_655 .
C7 C7 N1 163.0(3) 7 .
C7 C7 N1 75.7(3) 8_545 .
C6 C7 N1 61.6(10) . .
C7 C7 N1 116.5(15) 2_655 .
C6 C7 N1 58.9(7) 8_545 .
C6 C7 N1 128.2(8) 7 .
Pd1A C7 N1 108.4(7) . .
C6 C7 N1 114.7(7) 2_655 .
I1A C7 N1 90.2(5) . .
C7 C7 Pd1 80.3(3) 7 .
C7 C7 Pd1 79.0(3) 8_545 .
C6 C7 Pd1 163.7(13) . .
C7 C7 Pd1 75.3(2) 2_655 .
C6 C7 Pd1 128.3(8) 8_545 .
C6 C7 Pd1 119.7(7) 7 .
Pd1A C7 Pd1 7.9(3) . .
C6 C7 Pd1 109.8(6) 2_655 .
I1A C7 Pd1 145.4(6) . .
N1 C7 Pd1 105.4(5) . .
C7 C7 P1 142.3(2) 7 .
C7 C7 P1 80.4(2) 8_545 .
C6 C7 P1 106.5(11) . .
C7 C7 P1 113.4(11) 2_655 .
C6 C7 P1 96.7(9) 8_545 .
C6 C7 P1 168.3(9) 7 .
Pd1A C7 P1 67.0(4) . .
C6 C7 P1 140.3(7) 2_655 .
I1A C7 P1 133.5(7) . .
N1 C7 P1 45.1(3) . .
Pd1 C7 P1 62.1(3) . .

loop_
_geom_bond_atom_site_label_1
_geom_bond_atom_site_label_2
_geom_bond_distance
_geom_bond_site_symmetry_2
I1 Pd1 2.6800(5) .
I1A C6 0.956(12) 8_545
I1A C6 0.956(12) .
I1A C6 0.956(12) 2_655
I1A C6 0.956(12) 7
I1A C7 1.545(16) 2_655
I1A C7 1.545(16) 7
I1A C7 1.545(16) .
I1A C7 1.545(16) 8_545
I1A N1 2.222(9) .
I1A N1 2.222(9) 2_655
I1A Pd1A 2.71(2) .
Pd1 Pd1A 0.733(15) .
Pd1 C7 2.062(8) .
Pd1 C7 2.062(8) 2_655
Pd1 C7 2.062(8) 7
Pd1 C7 2.062(8) 8_545
Pd1 P1 2.2977(10) .
Pd1 P1 2.2977(10) 2_655
Pd1A C7 1.365(16) .
Pd1A C7 1.365(16) 2_655
Pd1A C7 1.365(16) 7
Pd1A C7 1.365(16) 8_545
Pd1A P1 2.2213(13) .
Pd1A P1 2.2214(13) 2_655
Pd1A C6 2.235(18) 8_545
Pd1A C6 2.235(18) 2_655
Pd1A C6 2.235(18) 7
Pd1A C6 2.235(18) .
Pd1A N1 2.401(11) 2_655
P1 N1 1.678(5) .
P1 C1 1.866(3) 8_545
P1 C1 1.866(3) .
P1 C7 2.365(10) .
P1 C7 2.365(10) 8_545
N1 C6 1.406(11) .
N1 C6 1.406(11) 8_545
N1 C5 1.477(10) .
N1 C7 1.590(12) .
N1 C7 1.590(12) 8_545
C1 C4 1.499(7) .
C1 C3 1.525(7) .
C1 C2 1.527(8) .
C6 C6 0.719(19) 8_545
C6 C7 0.901(13) .
C6 C7 1.174(13) 8_545
C6 C6 1.29(2) 7
C6 C7 1.307(13) 7
C6 C6 1.48(2) 2_655
C6 C7 1.508(12) 2_655
C7 C7 0.69(2) 7
C7 C7 0.79(2) 8_545
C7 C7 1.049(17) 2_655
C7 C6 1.174(13) 8_545
C7 C6 1.307(13) 7
C7 C6 1.508(12) 2_655
